data_7050946
loop_
_publ_author_name
'Jones, Cameron'
'Junk, Peter'
'Richards, Anne F.'
'Waugh, M.'

_publ_section_title
;
The interaction of phosphavinyl Grignard reagents with group 15 halides:
synthesis and structural characterization of novel heterocyclic and
heterocage compounds
;
_journal_name_full 'New Journal of Chemistry'
_journal_paper_doi 10.1039/b204663f
_journal_year 2002
_chemical_formula_sum 'C22 H38 As Cl P2'
_chemical_formula_weight 474.83
_space_group_IT_number 60
_symmetry_cell_setting orthorhombic
_symmetry_space_group_name_Hall '-P 2n 2ab'
_symmetry_space_group_name_H-M 'P b c n'
_cell_angle_alpha 90.00
_cell_angle_beta 90.00
_cell_angle_gamma 90.00
_cell_formula_units_Z 4
_cell_length_a 10.1511(11)
_cell_length_b 24.438(3)
_cell_length_c 9.8440(11)
_cell_measurement_temperature 223(2)
_cell_volume 2442.1(5)
_diffrn_ambient_temperature 296(2)
_exptl_crystal_density_diffrn 1.291
_cod_database_code 7050946

loop_
_symmetry_equiv_pos_as_xyz
'x, y, z'
'-x+1/2, -y+1/2, z+1/2'
'x+1/2, -y+1/2, -z'
'-x, y, -z+1/2'
'-x, -y, -z'
'x-1/2, y-1/2, -z-1/2'
'-x-1/2, y-1/2, z'
'x, -y, z-1/2'

loop_
_atom_site_label
_atom_site_type_symbol
_atom_site_fract_x
_atom_site_fract_y
_atom_site_fract_z
_atom_site_U_iso_or_equiv
_atom_site_adp_type
_atom_site_occupancy
_atom_site_symmetry_multiplicity
_atom_site_calc_flag
_atom_site_refinement_flags
_atom_site_disorder_assembly
_atom_site_disorder_group
As1 As 0.06487(16) 0.28305(6) 0.17702(16) 0.0436(6) Uani 0.50 1 d P . .
Cl1 Cl 0.0000 0.20231(13) 0.2500 0.0746(11) Uani 1 2 d S . .
P1 P 0.0453(4) 0.39044(16) 0.2008(4) 0.0391(10) Uani 0.50 1 d P . .
C1 C 0.1649(8) 0.3948(3) 0.0553(8) 0.048(2) Uani 1 1 d . . .
C3 C 0.1866(11) 0.4489(5) -0.1612(12) 0.089(3) Uani 1 1 d U . .
H3A H 0.1757 0.4195 -0.2278 0.106 Uiso 1 1 calc R A 1
H3B H 0.1528 0.4825 -0.2032 0.106 Uiso 1 1 calc R A 1
C4 C 0.3272(10) 0.4564(4) -0.1391(10) 0.070(3) Uani 1 1 d . C .
H4A H 0.3443 0.4945 -0.1139 0.084 Uiso 1 1 calc R B 1
H4B H 0.3745 0.4488 -0.2239 0.084 Uiso 1 1 calc R B 1
C7 C -0.0845(7) 0.3351(3) 0.1731(8) 0.0426(18) Uani 1 1 d . . .
C8 C -0.1982(8) 0.3322(3) 0.0714(8) 0.052(2) Uani 1 1 d . C .
C9 C -0.2504(9) 0.3882(4) 0.0376(11) 0.071(3) Uani 1 1 d . . .
H9A H -0.3130 0.3855 -0.0366 0.107 Uiso 1 1 calc R C .
H9B H -0.1780 0.4118 0.0109 0.107 Uiso 1 1 calc R . .
H9C H -0.2940 0.4035 0.1167 0.107 Uiso 1 1 calc R . .
C10 C -0.3076(9) 0.2971(4) 0.1280(9) 0.068(3) Uani 1 1 d . . .
H10A H -0.3796 0.2956 0.0633 0.102 Uiso 1 1 calc R C .
H10B H -0.3387 0.3126 0.2127 0.102 Uiso 1 1 calc R . .
H10C H -0.2747 0.2604 0.1441 0.102 Uiso 1 1 calc R . .
C11 C -0.1473(9) 0.3037(5) -0.0591(9) 0.071(3) Uani 1 1 d . . .
H11A H -0.2164 0.3035 -0.1272 0.107 Uiso 1 1 calc R C .
H11B H -0.1223 0.2663 -0.0380 0.107 Uiso 1 1 calc R . .
H11C H -0.0714 0.3233 -0.0937 0.107 Uiso 1 1 calc R . .
P1' P 0.0978(4) 0.32961(16) 0.1325(4) 0.0390(10) Uani 0.50 1 d P . .
C2A C 0.102(2) 0.4362(14) -0.045(3) 0.049(8) Uani 0.37(3) 1 d PU C 1
H2A1 H 0.0182 0.4211 -0.0778 0.059 Uiso 0.37(3) 1 calc PR C 1
H2A2 H 0.0819 0.4701 0.0044 0.059 Uiso 0.37(3) 1 calc PR C 1
C5A C 0.377(3) 0.4201(14) -0.032(3) 0.055(8) Uani 0.37(3) 1 d PU C 1
H5A1 H 0.4283 0.3920 -0.0793 0.065 Uiso 0.37(3) 1 calc PR C 1
H5A2 H 0.4413 0.4421 0.0186 0.065 Uiso 0.37(3) 1 calc PR C 1
C6A C 0.308(3) 0.3931(12) 0.063(3) 0.039(7) Uani 0.37(3) 1 d PU C 1
H6A1 H 0.3341 0.4075 0.1522 0.047 Uiso 0.37(3) 1 calc PR C 1
H6A2 H 0.3351 0.3546 0.0604 0.047 Uiso 0.37(3) 1 calc PR C 1
C2B C 0.1178(16) 0.4050(10) -0.0811(18) 0.065(5) Uani 0.63(3) 1 d PU C 2
H2B1 H 0.0242 0.4146 -0.0755 0.078 Uiso 0.63(3) 1 calc PR C 2
H2B2 H 0.1241 0.3708 -0.1324 0.078 Uiso 0.63(3) 1 calc PR C 2
C5B C 0.374(2) 0.4443(11) -0.002(2) 0.081(6) Uani 0.63(3) 1 d PU C 2
H5B1 H 0.4568 0.4243 -0.0121 0.097 Uiso 0.63(3) 1 calc PR C 2
H5B2 H 0.3955 0.4795 0.0399 0.097 Uiso 0.63(3) 1 calc PR C 2
C6B C 0.297(2) 0.4146(11) 0.096(2) 0.064(5) Uani 0.63(3) 1 d PU C 2
H6B1 H 0.2860 0.4381 0.1757 0.077 Uiso 0.63(3) 1 calc PR C 2
H6B2 H 0.3487 0.3828 0.1247 0.077 Uiso 0.63(3) 1 calc PR C 2

loop_
_atom_site_aniso_label
_atom_site_aniso_U_11
_atom_site_aniso_U_22
_atom_site_aniso_U_33
_atom_site_aniso_U_23
_atom_site_aniso_U_13
_atom_site_aniso_U_12
As1 0.0446(10) 0.0482(10) 0.0380(10) -0.0058(7) 0.0041(7) 0.0052(7)
Cl1 0.084(2) 0.0491(17) 0.091(3) 0.000 0.005(2) 0.000
P1 0.036(2) 0.048(2) 0.034(2) -0.0022(17) 0.0005(15) 0.0023(16)
C1 0.044(4) 0.056(5) 0.043(5) 0.003(4) 0.001(4) -0.006(4)
C3 0.089(6) 0.098(7) 0.080(6) 0.023(6) -0.002(5) -0.027(6)
C4 0.071(6) 0.087(7) 0.051(5) 0.014(5) 0.010(5) 0.001(5)
C7 0.043(4) 0.046(4) 0.039(4) -0.003(3) 0.000(3) 0.003(3)
C8 0.048(5) 0.066(5) 0.042(4) -0.008(4) -0.013(4) -0.005(4)
C9 0.047(5) 0.088(7) 0.078(7) 0.009(6) -0.020(5) 0.004(5)
C10 0.060(6) 0.105(8) 0.038(5) 0.000(5) -0.004(4) -0.028(5)
C11 0.051(5) 0.121(9) 0.043(5) -0.006(5) -0.004(4) 0.002(5)
P1' 0.038(2) 0.044(2) 0.035(2) 0.0024(18) 0.0037(16) -0.0003(16)
C2A 0.039(10) 0.060(11) 0.049(10) 0.005(8) -0.008(7) -0.003(8)
C5A 0.047(10) 0.061(11) 0.056(11) 0.002(9) 0.012(8) 0.007(8)
C6A 0.037(9) 0.040(10) 0.042(10) 0.004(8) 0.005(7) 0.004(8)
C2B 0.059(8) 0.078(10) 0.057(8) 0.008(7) -0.008(6) -0.007(7)
C5B 0.075(9) 0.084(10) 0.084(10) 0.001(8) -0.006(8) -0.009(8)
C6B 0.061(8) 0.071(9) 0.059(9) 0.001(7) -0.004(7) -0.009(7)

loop_
_geom_bond_atom_site_label_1
_geom_bond_atom_site_label_2
_geom_bond_distance
_geom_bond_site_symmetry_2
_geom_bond_publ_flag
As1 P1' 1.265(4) . ?
As1 As1 1.949(3) 4 ?
As1 C7 1.959(8) 4 ?
As1 C7 1.980(7) . ?
As1 Cl1 2.201(3) . ?
As1 P1 2.642(4) . ?
As1 P1' 2.746(4) 4 ?
Cl1 As1 2.201(3) 4 ?
P1 P1 1.337(8) 4 ?
P1 P1' 1.716(5) . ?
P1 C7 1.878(8) 4 ?
P1 C1 1.880(9) . ?
P1 C7 1.907(8) . ?
P1 P1' 2.649(5) 4 ?
C1 C2B 1.448(17) . ?
C1 C6A 1.46(3) . ?
C1 C6B 1.48(2) . ?
C1 C2A 1.55(3) . ?
C1 P1' 1.893(9) . ?
C3 C4 1.456(14) . ?
C3 C2A 1.47(3) . ?
C3 C2B 1.50(2) . ?
C4 C5A 1.47(3) . ?
C4 C5B 1.46(2) . ?
C7 C8 1.530(11) . ?
C7 P1 1.878(8) 4 ?
C7 P1' 1.898(8) . ?
C7 P1' 1.923(9) 4 ?
C7 As1 1.959(8) 4 ?
C8 C9 1.505(13) . ?
C8 C10 1.510(12) . ?
C8 C11 1.551(12) . ?
P1' C7 1.923(9) 4 ?
P1' P1 2.649(5) 4 ?
P1' As1 2.746(4) 4 ?
C5A C6A 1.34(4) . ?
C5B C6B 1.43(3) . ?
